data_1561716
loop_
_publ_author_name
'Li, Lin'
'Liu, Chong-Bo'
'Yang, Gao-Shan'
'Xiong, Zhi-Qiang'
'Liu, Hong'
'Wen, Hui-Liang'

_publ_section_title
;
 Zn(II) coordination polymers with flexible V-shaped dicarboxylate ligand:
 Syntheses, helical structures and properties
;
_journal_name_full 'Journal of Solid State Chemistry'
_journal_page_first 70
_journal_page_last 79
_journal_paper_doi 10.1016/j.jssc.2015.08.006
_journal_volume 231
_journal_year 2015
_chemical_formula_sum 'C29 H22 F6 N2 O7 Zn'
_chemical_formula_weight 689.86
_space_group_IT_number 29
_space_group_name_Hall 'P 2c -2ac'
_space_group_name_H-M_alt 'P c a 21'
_symmetry_cell_setting orthorhombic
_symmetry_space_group_name_H-M 'P c a 21'
_atom_sites_solution_hydrogens geom
_atom_sites_solution_primary direct
_atom_sites_solution_secondary difmap
_audit_creation_method SHELXL-97
_cell_angle_alpha 90.00
_cell_angle_beta 90.00
_cell_angle_gamma 90.00
_cell_formula_units_Z 4
_cell_length_a 7.1037(6)
_cell_length_b 12.7915(10)
_cell_length_c 31.132(3)
_cell_measurement_reflns_used 7614
_cell_measurement_temperature 296(2)
_cell_measurement_theta_max 25.21
_cell_measurement_theta_min 2.62
_cell_volume 2828.9(4)
_computing_cell_refinement 'Bruker SAINT'
_computing_data_collection 'Bruker APEX2'
_computing_data_reduction 'Bruker SAINT'
_computing_molecular_graphics 'Bruker SHELXTL'
_computing_publication_material 'Bruker SHELXTL'
_computing_structure_refinement 'SHELXL-97 (Sheldrick, 2008)'
_computing_structure_solution 'SHELXS-97 (Sheldrick, 2008)'
_diffrn_ambient_temperature 296(2)
_diffrn_measured_fraction_theta_full 0.999
_diffrn_measured_fraction_theta_max 0.999
_diffrn_measurement_device_type 'Bruker APEX-II CCD'
_diffrn_measurement_method '\f and \w scans'
_diffrn_radiation_monochromator graphite
_diffrn_radiation_source 'fine-focus sealed tube'
_diffrn_radiation_type MoK\a
_diffrn_radiation_wavelength 0.71073
_diffrn_reflns_av_R_equivalents 0.0277
_diffrn_reflns_av_sigmaI/netI 0.0245
_diffrn_reflns_limit_h_max 8
_diffrn_reflns_limit_h_min -8
_diffrn_reflns_limit_k_max 15
_diffrn_reflns_limit_k_min -15
_diffrn_reflns_limit_l_max 36
_diffrn_reflns_limit_l_min -37
_diffrn_reflns_number 20517
_diffrn_reflns_theta_full 25.50
_diffrn_reflns_theta_max 25.50
_diffrn_reflns_theta_min 2.62
_exptl_absorpt_coefficient_mu 0.959
_exptl_absorpt_correction_T_max 0.8463
_exptl_absorpt_correction_T_min 0.8096
_exptl_absorpt_correction_type multi-scan
_exptl_absorpt_process_details sadabs
_exptl_crystal_colour colourless
_exptl_crystal_density_diffrn 1.620
_exptl_crystal_density_method 'not measured'
_exptl_crystal_description block
_exptl_crystal_F_000 1400
_exptl_crystal_size_max 0.23
_exptl_crystal_size_mid 0.20
_exptl_crystal_size_min 0.18
_refine_diff_density_max 0.219
_refine_diff_density_min -0.392
_refine_diff_density_rms 0.039
_refine_ls_abs_structure_details 'Flack H D (1983), Acta Cryst. A39, 876-881'
_refine_ls_abs_structure_Flack 0.442(13)
_refine_ls_extinction_method none
_refine_ls_goodness_of_fit_ref 1.031
_refine_ls_hydrogen_treatment mixed
_refine_ls_matrix_type full
_refine_ls_number_parameters 411
_refine_ls_number_reflns 5030
_refine_ls_number_restraints 1
_refine_ls_restrained_S_all 1.031
_refine_ls_R_factor_all 0.0393
_refine_ls_R_factor_gt 0.0318
_refine_ls_shift/su_max 0.001
_refine_ls_shift/su_mean 0.000
_refine_ls_structure_factor_coef Fsqd
_refine_ls_weighting_details 'calc w=1/[\s^2^(Fo^2^)+(0.0470P)^2^+0.9103P] where P=(Fo^2^+2Fc^2^)/3'
_refine_ls_weighting_scheme calc
_refine_ls_wR_factor_gt 0.0785
_refine_ls_wR_factor_ref 0.0823
_reflns_number_gt 4409
_reflns_number_total 5030
_reflns_threshold_expression >2sigma(I)
_cod_data_source_file JSSC-2015-231-70.cif
_cod_data_source_block 2
_cod_depositor_comments
;
The following automatic conversions were performed:

data item '_symmetry_cell_setting' value 'Orthorhombic' was changed
to 'orthorhombic' in accordance with the built-in table derived from
the CIF Core dictionary named 'cif_core.dic' version 2.4.5 last
updated on 2014-11-21.

Automatic conversion script
Id: cif_fix_values 8369 2020-08-20 11:38:08Z andrius 
;
_cod_original_sg_symbol_H-M Pca2(1)
_cod_database_code 1561716

loop_
_symmetry_equiv_pos_as_xyz
'x, y, z'
'-x, -y, z+1/2'
'x+1/2, -y, z'
'-x+1/2, y, z+1/2'

loop_
_atom_site_label
_atom_site_type_symbol
_atom_site_fract_x
_atom_site_fract_y
_atom_site_fract_z
_atom_site_U_iso_or_equiv
_atom_site_adp_type
_atom_site_occupancy
_atom_site_symmetry_multiplicity
_atom_site_calc_flag
_atom_site_refinement_flags
_atom_site_disorder_assembly
_atom_site_disorder_group
O5 O 1.3534(3) 1.18649(16) -0.09148(7) 0.0414(6) Uani 1 1 d . . .
O6 O 1.3700(4) 1.02121(18) -0.11333(8) 0.0468(6) Uani 1 1 d . . .
C19 C 1.3197(4) 1.0892(2) -0.08803(10) 0.0338(7) Uani 1 1 d . . .
Zn1 Zn 0.49891(5) 0.75979(2) 0.35884(2) 0.03162(9) Uani 1 1 d . . .
N1 N 0.3938(4) 0.6495(2) 0.31012(10) 0.0407(6) Uani 1 1 d . . .
N2 N 0.5027(3) 0.6104(2) 0.38943(9) 0.0335(6) Uani 1 1 d . . .
C24 C 0.4030(4) 0.5483(2) 0.32061(11) 0.0346(7) Uani 1 1 d . . .
C22 C 0.3188(6) 0.4993(3) 0.24932(13) 0.0578(10) Uani 1 1 d . . .
H22 H 0.2948 0.4484 0.2287 0.069 Uiso 1 1 calc R . .
C23 C 0.3672(5) 0.4708(3) 0.29038(12) 0.0457(8) Uani 1 1 d . . .
H23 H 0.3760 0.4006 0.2979 0.055 Uiso 1 1 calc R . .
C26 C 0.4653(5) 0.4255(3) 0.38258(13) 0.0441(8) Uani 1 1 d . . .
H26 H 0.4363 0.3680 0.3656 0.053 Uiso 1 1 calc R . .
C25 C 0.4581(4) 0.5260(2) 0.36564(11) 0.0333(7) Uani 1 1 d . . .
C29 C 0.5510(5) 0.5953(3) 0.43053(11) 0.0396(8) Uani 1 1 d . . .
H29 H 0.5812 0.6535 0.4471 0.048 Uiso 1 1 calc R . .
C20 C 0.3442(6) 0.6766(3) 0.27051(13) 0.0547(10) Uani 1 1 d . . .
H20 H 0.3349 0.7472 0.2638 0.066 Uiso 1 1 calc R . .
C21 C 0.3059(6) 0.6033(4) 0.23878(13) 0.0622(11) Uani 1 1 d . . .
H21 H 0.2723 0.6240 0.2112 0.075 Uiso 1 1 calc R . .
C28 C 0.5580(5) 0.4986(3) 0.44947(12) 0.0484(9) Uani 1 1 d . . .
H28 H 0.5904 0.4916 0.4783 0.058 Uiso 1 1 calc R . .
C27 C 0.5162(5) 0.4126(3) 0.42497(14) 0.0531(10) Uani 1 1 d . . .
H27 H 0.5222 0.3460 0.4369 0.064 Uiso 1 1 calc R . .
O1 O 0.6385(3) 0.8317(2) 0.31170(8) 0.0442(6) Uani 1 1 d . . .
O3 O 1.0398(3) 0.9173(2) 0.25977(7) 0.0455(6) Uani 1 1 d . . .
C1 C 0.8154(4) 0.8394(2) 0.31051(10) 0.0327(7) Uani 1 1 d . . .
C2 C 0.8911(5) 0.9382(2) 0.28982(11) 0.0362(7) Uani 1 1 d . . .
H2A H 0.7893 0.9738 0.2751 0.043 Uiso 1 1 calc R . .
H2B H 0.9379 0.9846 0.3121 0.043 Uiso 1 1 calc R . .
O2 O 0.9279(4) 0.77503(18) 0.32491(9) 0.0512(6) Uani 1 1 d . . .
C4 C 0.8119(5) 0.8376(3) 0.21112(11) 0.0439(8) Uani 1 1 d . . .
H4 H 0.7138 0.8440 0.2307 0.053 Uiso 1 1 calc R . .
C6 C 0.9199(5) 0.7845(3) 0.14100(10) 0.0370(7) Uani 1 1 d . . .
C7 C 1.0986(5) 0.8213(3) 0.15190(11) 0.0423(8) Uani 1 1 d . . .
H7 H 1.1959 0.8161 0.1320 0.051 Uiso 1 1 calc R . .
C8 C 1.1333(5) 0.8649(3) 0.19132(11) 0.0406(8) Uani 1 1 d . . .
H8 H 1.2533 0.8892 0.1979 0.049 Uiso 1 1 calc R . .
C5 C 0.7810(5) 0.7927(3) 0.17155(11) 0.0458(8) Uani 1 1 d . . .
H5 H 0.6617 0.7670 0.1653 0.055 Uiso 1 1 calc R . .
C3 C 0.9901(5) 0.8730(3) 0.22143(11) 0.0382(7) Uani 1 1 d . . .
C15 C 1.1545(4) 0.9050(2) -0.00629(10) 0.0332(7) Uani 1 1 d . . .
C12 C 0.9982(5) 0.7899(3) 0.06106(11) 0.0378(7) Uani 1 1 d . . .
C13 C 1.0954(6) 0.7405(3) 0.02826(11) 0.0435(8) Uani 1 1 d . . .
H13 H 1.1080 0.6681 0.0286 0.052 Uiso 1 1 calc R . .
C16 C 1.0623(5) 0.9559(2) 0.02665(10) 0.0340(7) Uani 1 1 d . . .
H16 H 1.0527 1.0284 0.0266 0.041 Uiso 1 1 calc R . .
C14 C 1.1742(5) 0.7977(3) -0.00511(11) 0.0448(8) Uani 1 1 d . . .
H14 H 1.2405 0.7636 -0.0267 0.054 Uiso 1 1 calc R . .
C9 C 0.8941(5) 0.7300(3) 0.09711(10) 0.0396(8) Uani 1 1 d . . .
C10 C 0.6859(6) 0.7237(4) 0.08360(12) 0.0561(10) Uani 1 1 d . . .
C17 C 0.9838(5) 0.8977(3) 0.05983(11) 0.0382(7) Uani 1 1 d . . .
H17 H 0.9200 0.9321 0.0817 0.046 Uiso 1 1 calc R . .
C11 C 0.9711(7) 0.6177(3) 0.10258(13) 0.0581(11) Uani 1 1 d . . .
O4 O 1.2309(3) 0.95169(18) -0.04124(7) 0.0427(5) Uani 1 1 d . . .
C18 C 1.2089(5) 1.0612(2) -0.04814(10) 0.0338(7) Uani 1 1 d . . .
H18A H 1.2560 1.1000 -0.0236 0.041 Uiso 1 1 calc R . .
H18B H 1.0770 1.0782 -0.0521 0.041 Uiso 1 1 calc R . .
O7 O 0.2470(3) 0.8252(2) 0.36831(9) 0.0496(7) Uani 1 1 d . . .
H2W H 0.1728 0.8037 0.3502 0.074 Uiso 1 1 calc R . .
F1 F 0.6015(3) 0.8161(2) 0.08595(8) 0.0667(7) Uani 1 1 d . . .
F2 F 0.5842(4) 0.6572(2) 0.10706(8) 0.0768(8) Uani 1 1 d . . .
F5 F 0.8996(5) 0.57139(19) 0.13793(8) 0.0817(8) Uani 1 1 d . . .
F4 F 0.9259(5) 0.55366(18) 0.06985(8) 0.0812(8) Uani 1 1 d . . .
F6 F 1.1566(4) 0.61661(19) 0.10668(9) 0.0713(7) Uani 1 1 d . . .
F3 F 0.6688(4) 0.6915(2) 0.04260(8) 0.0839(9) Uani 1 1 d . . .
H1W H 0.226(7) 0.883(4) 0.3783(16) 0.082(17) Uiso 1 1 d . . .

loop_
_atom_site_aniso_label
_atom_site_aniso_U_11
_atom_site_aniso_U_22
_atom_site_aniso_U_33
_atom_site_aniso_U_23
_atom_site_aniso_U_13
_atom_site_aniso_U_12
O5 0.0579(15) 0.0308(12) 0.0356(13) 0.0022(10) 0.0080(11) -0.0127(11)
O6 0.0625(16) 0.0352(12) 0.0427(14) -0.0005(10) 0.0158(12) -0.0067(11)
C19 0.0333(16) 0.0372(17) 0.0308(16) 0.0015(13) -0.0038(13) -0.0081(14)
Zn1 0.03542(16) 0.02655(15) 0.03287(16) -0.0002(2) -0.00230(15) -0.00164(14)
N1 0.0458(17) 0.0341(15) 0.0421(16) -0.0034(12) -0.0032(13) -0.0015(12)
N2 0.0326(13) 0.0279(13) 0.0399(14) -0.0010(11) -0.0034(12) -0.0011(11)
C24 0.0272(15) 0.0320(16) 0.0447(19) -0.0069(14) 0.0027(14) -0.0004(13)
C22 0.058(2) 0.065(3) 0.051(2) -0.0229(19) -0.007(2) -0.009(2)
C23 0.0461(19) 0.0368(18) 0.054(2) -0.0124(16) -0.0015(17) -0.0032(15)
C26 0.0395(18) 0.0295(16) 0.063(2) -0.0043(15) 0.0004(16) 0.0017(13)
C25 0.0264(14) 0.0286(13) 0.045(2) -0.0053(14) 0.0039(14) 0.0006(10)
C29 0.0367(18) 0.0394(17) 0.0426(19) -0.0016(14) -0.0023(15) -0.0020(14)
C20 0.069(3) 0.047(2) 0.048(2) 0.0041(17) -0.016(2) -0.0042(19)
C21 0.073(3) 0.070(3) 0.043(2) -0.0056(19) -0.014(2) -0.007(2)
C28 0.050(2) 0.051(2) 0.044(2) 0.0104(18) -0.0058(17) -0.0022(17)
C27 0.049(2) 0.0359(18) 0.075(3) 0.0169(18) -0.008(2) 0.0014(16)
O1 0.0402(14) 0.0580(15) 0.0344(12) 0.0032(11) -0.0013(10) -0.0125(11)
O3 0.0418(13) 0.0605(16) 0.0341(13) -0.0050(11) 0.0013(10) -0.0139(11)
C1 0.0406(18) 0.0291(15) 0.0285(15) -0.0046(12) -0.0031(14) -0.0031(14)
C2 0.0403(18) 0.0313(16) 0.0369(17) -0.0016(13) -0.0004(15) -0.0008(13)
O2 0.0536(14) 0.0322(12) 0.0678(18) 0.0118(12) -0.0078(14) 0.0001(12)
C4 0.0354(18) 0.067(2) 0.0297(17) 0.0003(15) 0.0069(14) -0.0072(16)
C6 0.0448(19) 0.0374(18) 0.0289(17) 0.0066(13) 0.0000(15) -0.0042(15)
C7 0.0367(18) 0.052(2) 0.0380(18) 0.0053(16) 0.0074(15) -0.0043(16)
C8 0.0317(16) 0.054(2) 0.0362(18) 0.0057(15) -0.0013(14) -0.0079(15)
C5 0.0377(19) 0.066(2) 0.0342(18) 0.0053(16) -0.0011(15) -0.0172(17)
C3 0.0401(18) 0.0423(17) 0.0321(16) 0.0036(14) -0.0019(14) -0.0054(14)
C15 0.0375(17) 0.0341(16) 0.0280(15) 0.0042(12) 0.0020(13) -0.0067(13)
C12 0.0481(19) 0.0379(16) 0.0274(16) 0.0036(13) 0.0010(14) -0.0046(15)
C13 0.061(2) 0.0288(17) 0.040(2) 0.0036(13) 0.0100(18) -0.0026(15)
C16 0.0386(16) 0.0292(16) 0.0341(17) 0.0017(12) -0.0012(13) -0.0025(13)
C14 0.057(2) 0.0402(19) 0.0374(18) 0.0000(14) 0.0155(16) 0.0023(16)
C9 0.049(2) 0.0412(18) 0.0288(17) 0.0038(13) 0.0017(15) -0.0111(15)
C10 0.061(3) 0.072(3) 0.036(2) 0.0037(18) 0.0036(18) -0.025(2)
C17 0.0452(19) 0.0403(17) 0.0291(16) 0.0011(14) 0.0033(14) -0.0024(15)
C11 0.088(3) 0.043(2) 0.043(2) 0.0094(17) 0.012(2) -0.013(2)
O4 0.0536(14) 0.0356(13) 0.0389(13) 0.0050(10) 0.0142(12) -0.0037(10)
C18 0.0406(17) 0.0312(17) 0.0295(16) 0.0042(12) 0.0019(13) -0.0030(14)
O7 0.0411(12) 0.0381(13) 0.0695(19) -0.0180(13) -0.0079(12) 0.0070(10)
F1 0.0491(14) 0.091(2) 0.0602(15) 0.0120(13) -0.0091(12) -0.0072(13)
F2 0.0733(16) 0.092(2) 0.0651(16) 0.0014(14) 0.0044(13) -0.0509(15)
F5 0.137(2) 0.0500(14) 0.0579(15) 0.0212(11) 0.0250(17) -0.0131(15)
F4 0.137(2) 0.0433(13) 0.0631(16) -0.0042(11) 0.0177(16) -0.0246(14)
F6 0.0868(19) 0.0534(14) 0.0737(16) 0.0146(12) 0.0069(15) 0.0172(13)
F3 0.0810(18) 0.126(2) 0.0442(14) -0.0135(14) -0.0089(13) -0.0375(17)

loop_
_atom_type_symbol
_atom_type_description
_atom_type_scat_dispersion_real
_atom_type_scat_dispersion_imag
_atom_type_scat_source
C C 0.0033 0.0016 'International Tables Vol C Tables 4.2.6.8 and 6.1.1.4'
H H 0.0000 0.0000 'International Tables Vol C Tables 4.2.6.8 and 6.1.1.4'
N N 0.0061 0.0033 'International Tables Vol C Tables 4.2.6.8 and 6.1.1.4'
O O 0.0106 0.0060 'International Tables Vol C Tables 4.2.6.8 and 6.1.1.4'
F F 0.0171 0.0103 'International Tables Vol C Tables 4.2.6.8 and 6.1.1.4'
Zn Zn 0.2839 1.4301 'International Tables Vol C Tables 4.2.6.8 and 6.1.1.4'

loop_
_geom_angle_atom_site_label_1
_geom_angle_atom_site_label_2
_geom_angle_atom_site_label_3
_geom_angle
_geom_angle_site_symmetry_1
_geom_angle_site_symmetry_3
C19 O5 Zn1 120.2(2) . 2_774
O6 C19 O5 125.8(3) . .
O6 C19 C18 120.7(3) . .
O5 C19 C18 113.5(3) . .
O5 Zn1 O1 98.65(9) 2_775 .
O5 Zn1 O7 102.27(11) 2_775 .
O1 Zn1 O7 111.12(11) . .
O5 Zn1 N2 87.46(9) 2_775 .
O1 Zn1 N2 137.25(10) . .
O7 Zn1 N2 108.70(10) . .
O5 Zn1 N1 159.20(10) 2_775 .
O1 Zn1 N1 87.55(11) . .
O7 Zn1 N1 93.81(11) . .
N2 Zn1 N1 74.82(10) . .
C20 N1 C24 119.5(3) . .
C20 N1 Zn1 124.2(2) . .
C24 N1 Zn1 115.8(2) . .
C29 N2 C25 118.1(3) . .
C29 N2 Zn1 123.9(2) . .
C25 N2 Zn1 118.0(2) . .
N1 C24 C23 121.1(3) . .
N1 C24 C25 115.5(3) . .
C23 C24 C25 123.4(3) . .
C21 C22 C23 119.8(3) . .
C21 C22 H22 120.1 . .
C23 C22 H22 120.1 . .
C22 C23 C24 119.1(3) . .
C22 C23 H23 120.5 . .
C24 C23 H23 120.5 . .
C27 C26 C25 119.0(3) . .
C27 C26 H26 120.5 . .
C25 C26 H26 120.5 . .
N2 C25 C26 121.6(3) . .
N2 C25 C24 115.3(3) . .
C26 C25 C24 123.1(3) . .
N2 C29 C28 123.4(3) . .
N2 C29 H29 118.3 . .
C28 C29 H29 118.3 . .
N1 C20 C21 122.4(4) . .
N1 C20 H20 118.8 . .
C21 C20 H20 118.8 . .
C22 C21 C20 118.1(4) . .
C22 C21 H21 120.9 . .
C20 C21 H21 120.9 . .
C29 C28 C27 118.5(3) . .
C29 C28 H28 120.8 . .
C27 C28 H28 120.8 . .
C28 C27 C26 119.5(3) . .
C28 C27 H27 120.2 . .
C26 C27 H27 120.2 . .
C1 O1 Zn1 123.6(2) . .
C3 O3 C2 117.2(3) . .
O2 C1 O1 125.7(3) . .
O2 C1 C2 118.8(3) . .
O1 C1 C2 115.5(3) . .
O3 C2 C1 112.5(3) . .
O3 C2 H2A 109.1 . .
C1 C2 H2A 109.1 . .
O3 C2 H2B 109.1 . .
C1 C2 H2B 109.1 . .
H2A C2 H2B 107.8 . .
C5 C4 C3 119.3(3) . .
C5 C4 H4 120.3 . .
C3 C4 H4 120.3 . .
C5 C6 C7 117.3(3) . .
C5 C6 C9 124.2(3) . .
C7 C6 C9 118.4(3) . .
C8 C7 C6 121.2(3) . .
C8 C7 H7 119.4 . .
C6 C7 H7 119.4 . .
C7 C8 C3 120.2(3) . .
C7 C8 H8 119.9 . .
C3 C8 H8 119.9 . .
C6 C5 C4 122.5(3) . .
C6 C5 H5 118.8 . .
C4 C5 H5 118.8 . .
O3 C3 C4 125.1(3) . .
O3 C3 C8 115.6(3) . .
C4 C3 C8 119.4(3) . .
O4 C15 C14 114.8(3) . .
O4 C15 C16 125.4(3) . .
C14 C15 C16 119.8(3) . .
C17 C12 C13 118.1(3) . .
C17 C12 C9 118.6(3) . .
C13 C12 C9 123.2(3) . .
C12 C13 C14 120.8(3) . .
C12 C13 H13 119.6 . .
C14 C13 H13 119.6 . .
C15 C16 C17 119.4(3) . .
C15 C16 H16 120.3 . .
C17 C16 H16 120.3 . .
C15 C14 C13 120.2(3) . .
C15 C14 H14 119.9 . .
C13 C14 H14 119.9 . .
C10 C9 C6 112.3(3) . .
C10 C9 C12 106.7(3) . .
C6 C9 C12 111.2(3) . .
C10 C9 C11 108.7(3) . .
C6 C9 C11 106.2(3) . .
C12 C9 C11 111.8(3) . .
F1 C10 F2 107.1(3) . .
F1 C10 F3 106.5(4) . .
F2 C10 F3 106.0(3) . .
F1 C10 C9 111.8(3) . .
F2 C10 C9 113.9(3) . .
F3 C10 C9 111.2(3) . .
C12 C17 C16 121.6(3) . .
C12 C17 H17 119.2 . .
C16 C17 H17 119.2 . .
F6 C11 F4 107.7(4) . .
F6 C11 F5 107.0(4) . .
F4 C11 F5 105.1(3) . .
F6 C11 C9 111.9(3) . .
F4 C11 C9 113.4(3) . .
F5 C11 C9 111.4(3) . .
C15 O4 C18 120.7(2) . .
O4 C18 C19 107.4(2) . .
O4 C18 H18A 110.2 . .
C19 C18 H18A 110.2 . .
O4 C18 H18B 110.2 . .
C19 C18 H18B 110.2 . .
H18A C18 H18B 108.5 . .
Zn1 O7 H2W 109.5 . .
Zn1 O7 H1W 127(4) . .
H2W O7 H1W 116.6 . .

loop_
_geom_bond_atom_site_label_1
_geom_bond_atom_site_label_2
_geom_bond_distance
_geom_bond_site_symmetry_2
O5 C19 1.271(4) .
O5 Zn1 1.991(2) 2_774
O6 C19 1.227(4) .
C19 C18 1.513(4) .
Zn1 O5 1.991(2) 2_775
Zn1 O1 1.996(2) .
Zn1 O7 1.997(2) .
Zn1 N2 2.136(3) .
Zn1 N1 2.201(3) .
N1 C20 1.328(5) .
N1 C24 1.336(4) .
N2 C29 1.339(4) .
N2 C25 1.347(4) .
C24 C23 1.391(4) .
C24 C25 1.484(5) .
C22 C21 1.373(6) .
C22 C23 1.373(5) .
C22 H22 0.9300 .
C23 H23 0.9300 .
C26 C27 1.378(6) .
C26 C25 1.390(4) .
C26 H26 0.9300 .
C29 C28 1.371(5) .
C29 H29 0.9300 .
C20 C21 1.389(5) .
C20 H20 0.9300 .
C21 H21 0.9300 .
C28 C27 1.372(5) .
C28 H28 0.9300 .
C27 H27 0.9300 .
O1 C1 1.261(4) .
O3 C3 1.367(4) .
O3 C2 1.436(4) .
C1 O2 1.232(4) .
C1 C2 1.517(4) .
C2 H2A 0.9700 .
C2 H2B 0.9700 .
C4 C5 1.377(5) .
C4 C3 1.383(5) .
C4 H4 0.9300 .
C6 C5 1.374(5) .
C6 C7 1.396(5) .
C6 C9 1.545(5) .
C7 C8 1.371(5) .
C7 H7 0.9300 .
C8 C3 1.387(5) .
C8 H8 0.9300 .
C5 H5 0.9300 .
C15 O4 1.355(4) .
C15 C14 1.380(5) .
C15 C16 1.380(4) .
C12 C17 1.383(5) .
C12 C13 1.385(5) .
C12 C9 1.547(4) .
C13 C14 1.389(5) .
C13 H13 0.9300 .
C16 C17 1.390(4) .
C16 H16 0.9300 .
C14 H14 0.9300 .
C9 C10 1.540(6) .
C9 C11 1.547(5) .
C10 F1 1.328(5) .
C10 F2 1.334(4) .
C10 F3 1.347(4) .
C17 H17 0.9300 .
C11 F6 1.324(5) .
C11 F4 1.346(5) .
C11 F5 1.349(4) .
O4 C18 1.426(4) .
C18 H18A 0.9700 .
C18 H18B 0.9700 .
O7 H2W 0.8200 .
O7 H1W 0.81(5) .

loop_
_geom_torsion_atom_site_label_1
_geom_torsion_atom_site_label_2
_geom_torsion_atom_site_label_3
_geom_torsion_atom_site_label_4
_geom_torsion
_geom_torsion_site_symmetry_1
_geom_torsion_site_symmetry_2
_geom_torsion_site_symmetry_3
_geom_torsion_site_symmetry_4
Zn1 O5 C19 O6 -0.3(4) 2_774 . . .
Zn1 O5 C19 C18 179.0(2) 2_774 . . .
O5 Zn1 N1 C20 -146.6(3) 2_775 . . .
O1 Zn1 N1 C20 -38.4(3) . . . .
O7 Zn1 N1 C20 72.6(3) . . . .
N2 Zn1 N1 C20 -179.1(3) . . . .
O5 Zn1 N1 C24 25.5(5) 2_775 . . .
O1 Zn1 N1 C24 133.6(2) . . . .
O7 Zn1 N1 C24 -115.3(2) . . . .
N2 Zn1 N1 C24 -7.0(2) . . . .
O5 Zn1 N2 C29 14.3(3) 2_775 . . .
O1 Zn1 N2 C29 114.3(3) . . . .
O7 Zn1 N2 C29 -87.8(3) . . . .
N1 Zn1 N2 C29 -176.7(3) . . . .
O5 Zn1 N2 C25 -164.1(2) 2_775 . . .
O1 Zn1 N2 C25 -64.1(3) . . . .
O7 Zn1 N2 C25 93.8(2) . . . .
N1 Zn1 N2 C25 4.9(2) . . . .
C20 N1 C24 C23 2.1(5) . . . .
Zn1 N1 C24 C23 -170.4(2) . . . .
C20 N1 C24 C25 -179.5(3) . . . .
Zn1 N1 C24 C25 8.0(3) . . . .
C21 C22 C23 C24 -0.2(6) . . . .
N1 C24 C23 C22 -1.1(5) . . . .
C25 C24 C23 C22 -179.4(3) . . . .
C29 N2 C25 C26 -1.4(4) . . . .
Zn1 N2 C25 C26 177.1(2) . . . .
C29 N2 C25 C24 179.0(3) . . . .
Zn1 N2 C25 C24 -2.5(3) . . . .
C27 C26 C25 N2 1.2(5) . . . .
C27 C26 C25 C24 -179.3(3) . . . .
N1 C24 C25 N2 -3.8(4) . . . .
C23 C24 C25 N2 174.6(3) . . . .
N1 C24 C25 C26 176.6(3) . . . .
C23 C24 C25 C26 -5.0(5) . . . .
C25 N2 C29 C28 0.3(5) . . . .
Zn1 N2 C29 C28 -178.1(3) . . . .
C24 N1 C20 C21 -1.8(6) . . . .
Zn1 N1 C20 C21 170.0(3) . . . .
C23 C22 C21 C20 0.5(7) . . . .
N1 C20 C21 C22 0.5(7) . . . .
N2 C29 C28 C27 1.0(6) . . . .
C29 C28 C27 C26 -1.2(6) . . . .
C25 C26 C27 C28 0.1(5) . . . .
O5 Zn1 O1 C1 42.0(3) 2_775 . . .
O7 Zn1 O1 C1 148.8(2) . . . .
N2 Zn1 O1 C1 -53.6(3) . . . .
N1 Zn1 O1 C1 -118.0(3) . . . .
Zn1 O1 C1 O2 31.7(5) . . . .
Zn1 O1 C1 C2 -147.5(2) . . . .
C3 O3 C2 C1 73.0(4) . . . .
O2 C1 C2 O3 47.4(4) . . . .
O1 C1 C2 O3 -133.4(3) . . . .
C5 C6 C7 C8 -0.7(5) . . . .
C9 C6 C7 C8 -176.2(3) . . . .
C6 C7 C8 C3 0.2(5) . . . .
C7 C6 C5 C4 1.7(5) . . . .
C9 C6 C5 C4 176.9(3) . . . .
C3 C4 C5 C6 -2.1(6) . . . .
C2 O3 C3 C4 -6.7(5) . . . .
C2 O3 C3 C8 172.9(3) . . . .
C5 C4 C3 O3 -178.9(3) . . . .
C5 C4 C3 C8 1.5(5) . . . .
C7 C8 C3 O3 179.7(3) . . . .
C7 C8 C3 C4 -0.6(5) . . . .
C17 C12 C13 C14 -0.7(6) . . . .
C9 C12 C13 C14 175.0(3) . . . .
O4 C15 C16 C17 177.4(3) . . . .
C14 C15 C16 C17 -2.5(5) . . . .
O4 C15 C14 C13 -177.5(3) . . . .
C16 C15 C14 C13 2.4(5) . . . .
C12 C13 C14 C15 -0.8(6) . . . .
C5 C6 C9 C10 22.1(5) . . . .
C7 C6 C9 C10 -162.8(3) . . . .
C5 C6 C9 C12 141.5(3) . . . .
C7 C6 C9 C12 -43.3(4) . . . .
C5 C6 C9 C11 -96.6(4) . . . .
C7 C6 C9 C11 78.6(4) . . . .
C17 C12 C9 C10 78.8(4) . . . .
C13 C12 C9 C10 -96.9(4) . . . .
C17 C12 C9 C6 -44.0(4) . . . .
C13 C12 C9 C6 140.3(4) . . . .
C17 C12 C9 C11 -162.5(3) . . . .
C13 C12 C9 C11 21.8(5) . . . .
C6 C9 C10 F1 51.3(4) . . . .
C12 C9 C10 F1 -70.8(4) . . . .
C11 C9 C10 F1 168.5(3) . . . .
C6 C9 C10 F2 -70.2(4) . . . .
C12 C9 C10 F2 167.7(3) . . . .
C11 C9 C10 F2 47.0(4) . . . .
C6 C9 C10 F3 170.1(3) . . . .
C12 C9 C10 F3 48.0(4) . . . .
C11 C9 C10 F3 -72.7(4) . . . .
C13 C12 C17 C16 0.6(5) . . . .
C9 C12 C17 C16 -175.3(3) . . . .
C15 C16 C17 C12 1.0(5) . . . .
C10 C9 C11 F6 168.8(3) . . . .
C6 C9 C11 F6 -70.2(4) . . . .
C12 C9 C11 F6 51.3(4) . . . .
C10 C9 C11 F4 46.8(4) . . . .
C6 C9 C11 F4 167.8(3) . . . .
C12 C9 C11 F4 -70.7(4) . . . .
C10 C9 C11 F5 -71.6(4) . . . .
C6 C9 C11 F5 49.5(4) . . . .
C12 C9 C11 F5 171.0(3) . . . .
C14 C15 O4 C18 175.4(3) . . . .
C16 C15 O4 C18 -4.5(5) . . . .
C15 O4 C18 C19 176.6(3) . . . .
O6 C19 C18 O4 17.0(4) . . . .
O5 C19 C18 O4 -162.4(3) . . . .
